data_7050669
loop_
_publ_author_name
'Sylvie Ferlay'
'Abdelaziz Jouaiti'
'Marielle Lo\"i'
'Mir Wais Hosseini'
'Andr\'e De Cian'
'Philippe Turek'

_publ_section_title
;
 Molecular tectonics: structural and magnetic properties of a discrete
 copper binuclear complex and a 1-D coordination network
;
_journal_issue 12
_journal_name_full 'New J. Chem.'
_journal_page_first 1801
_journal_page_last 1805
_journal_paper_doi 10.1039/b308944b
_journal_volume 27
_journal_year 2003
_chemical_formula_moiety 'C24 H28 B2 Cl2 Cu2 F8 N2 S4'
_chemical_formula_sum 'C24 H28 B2 Cl2 Cu2 F8 N2 S4'
_chemical_formula_weight 844.36
_space_group_IT_number 15
_symmetry_cell_setting monoclinic
_symmetry_space_group_name_Hall '-C 2yc'
_symmetry_space_group_name_H-M 'C 1 2/c 1'
_cell_angle_alpha 90
_cell_angle_beta 96.335(6)
_cell_angle_gamma 90
_cell_formula_units_Z 4
_cell_length_a 32.475(3)
_cell_length_b 13.496(2)
_cell_length_c 8.7380(5)
_cell_measurement_reflns_used 9265
_cell_measurement_temperature 294
_cell_measurement_theta_max 27.5
_cell_measurement_theta_min 1.4
_cell_volume 3806.3(7)
_computing_publication_material CIFGEN_IN_OpenMoleN_(_1997)
_computing_structure_refinement LSFM_OpenMoleN_(_1997)
_computing_structure_solution Direct_methods_(SIR,_Burla_et_al.,_1989)
_diffrn_ambient_temperature 294
_diffrn_measured_fraction_theta_full 0.963
_diffrn_measured_fraction_theta_max 0.963
_diffrn_measurement_details
;
9265 reflections were collected using program Collect
("Collect" Data collection software, Nonius B.V., 1998)
The conditions were as follow : crystal to detector distance =  35. mm.
Scan angle =  2.0 deg 1 scans of  100 sec per frame.
Data collection was divided into  2 set(s)
with the following starting angles and number of frames :

Set 1 Theta =    8.09 Omega = -114.50 Kappa =  180.00   72 frames
Set 2 Theta =   -5.70 Kappa = -111.90 Phi   = -163.90   15 frames
Friedel pairs were averaged. Internal R = 0.03
;
_diffrn_measurement_device_type KappaCCD
_diffrn_measurement_method '\p scans'
_diffrn_radiation_monochromator graphite
_diffrn_radiation_type Mo-K\a
_diffrn_radiation_wavelength 0.71073
_diffrn_reflns_av_R_equivalents 0.030
_diffrn_reflns_av_sigmaI/netI 0.333
_diffrn_reflns_limit_h_max 42
_diffrn_reflns_limit_h_min 0
_diffrn_reflns_limit_k_max 17
_diffrn_reflns_limit_k_min -17
_diffrn_reflns_limit_l_max 11
_diffrn_reflns_limit_l_min -11
_diffrn_reflns_number 9265
_diffrn_reflns_theta_full 27.52
_diffrn_reflns_theta_max 27.54
_diffrn_reflns_theta_min 2.5
_diffrn_source xray_tube
_diffrn_standards_decay_% 0
_exptl_absorpt_coefficient_mu 1.534
_exptl_absorpt_correction_T_max 1.2211
_exptl_absorpt_correction_T_min 0.8875
_exptl_absorpt_correction_type refdelf_(Walker_&_Stuart,_1983)
_exptl_crystal_colour blue
_exptl_crystal_density_diffrn 1.47
_exptl_crystal_density_method none
_exptl_crystal_description prism
_exptl_crystal_F_000 1696
_exptl_crystal_size_max 0.20
_exptl_crystal_size_mid 0.12
_exptl_crystal_size_min 0.04
_refine_diff_density_max 0.441
_refine_diff_density_min -0.280
_refine_ls_extinction_method none
_refine_ls_goodness_of_fit_all 1.218
_refine_ls_goodness_of_fit_ref 1.084
_refine_ls_hydrogen_treatment noref
_refine_ls_matrix_type full
_refine_ls_number_constraints 0
_refine_ls_number_parameters 199
_refine_ls_number_reflns 2330
_refine_ls_number_restraints 0
_refine_ls_R_factor_all 0.117
_refine_ls_R_factor_gt 0.056
_refine_ls_shift/esd_mean 0.001
_refine_ls_shift/su_max 0.014
_refine_ls_structure_factor_coef F
_refine_ls_weighting_scheme sigma
_refine_ls_wR_factor_all 0.196
_refine_ls_wR_factor_ref 0.094
_reflns_number_gt 2330
_reflns_number_total 4406
_reflns_threshold_expression >3.0\s(I)
_cod_data_source_file b308944b.txt
_cod_data_source_block st468
_cod_original_cell_volume 3806.5(7)
_cod_database_code 7050669

loop_
_symmetry_equiv_pos_as_xyz
x,y,z
-x,+y,1/2-z
-x,-y,-z
+x,-y,1/2+z
1/2+x,1/2+y,+z
1/2-x,1/2+y,1/2-z
1/2-x,1/2-y,-z
1/2+x,1/2-y,1/2+z

loop_
_atom_site_label
_atom_site_fract_x
_atom_site_fract_y
_atom_site_fract_z
_atom_site_U_iso_or_equiv
_atom_site_adp_type
_atom_site_calc_flag
_atom_site_calc_attached_atom
_atom_site_type_symbol
CU 0.29341(3) 0.24120(7) 0.1338(1) 0.0386(5) Uani ? ? Cu
CL 0.23347(6) 0.3135(2) 0.1733(2) 0.043(1) Uani ? ? Cl
S1 0.32004(7) 0.3856(2) 0.0380(3) 0.048(1) Uani ? ? S
C1 0.3607(3) 0.3242(7) -0.047(1) 0.056(5) Uani ? ? C
C2 0.3745(3) 0.2275(6) 0.028(1) 0.041(4) Uani ? ? C
N 0.3479(2) 0.1808(5) 0.1118(7) 0.032(3) Uani ? ? N
C3 0.3583(2) 0.0916(6) 0.1737(9) 0.034(4) Uani ? ? C
C4 0.3290(3) 0.0443(7) 0.275(1) 0.045(4) Uani ? ? C
S2 0.27644(6) 0.0886(2) 0.2304(2) 0.039(1) Uani ? ? S
C5 0.3458(5) 0.443(1) 0.207(1) 0.091(9) Uani ? ? C
C6 0.2596(3) 0.1087(9) 0.418(1) 0.069(6) Uani ? ? C
C7 0.4122(3) 0.1859(7) 0.003(1) 0.047(5) Uani ? ? C
C8 0.4233(3) 0.0920(7) 0.063(1) 0.041(4) Uani ? ? C
C9 0.3953(3) 0.0446(6) 0.149(1) 0.040(4) Uani ? ? C
C10 0.4630(2) 0.0445(7) 0.031(1) 0.044(5) Uani ? ? C
C11 0.4657(3) -0.0561(8) 0.019(1) 0.059(6) Uani ? ? C
C12 0.4973(3) 0.1006(8) 0.013(1) 0.065(6) Uani ? ? C
B 0.3729(5) 0.260(1) 0.537(2) 0.083(9) Uani ? ? B
F1 0.3818(6) 0.3389(9) 0.606(1) 0.22(1) Uani ? ? F
F2 0.3325(3) 0.2788(9) 0.452(1) 0.170(9) Uani ? ? F
F3 0.3682(4) 0.1831(7) 0.628(1) 0.134(7) Uani ? ? F
F4 0.3965(3) 0.2436(7) 0.422(1) 0.131(7) Uani ? ? F
H1 0.3839 0.3673 -0.0414 0.0710 Uiso calc C1 H
H2 0.3513 0.3115 -0.1523 0.0710 Uiso calc C1 H
H3 0.3381 0.0592 0.3792 0.0574 Uiso calc C4 H
H4 0.3294 -0.0254 0.2600 0.0574 Uiso calc C4 H
H5 0.3261 0.4776 0.2595 0.1305 Uiso calc C5 H
H6 0.3590 0.3936 0.2726 0.1305 Uiso calc C5 H
H7 0.3660 0.4881 0.1779 0.1305 Uiso calc C5 H
H8 0.2319 0.1324 0.4061 0.0875 Uiso calc C6 H
H9 0.2610 0.0480 0.4732 0.0875 Uiso calc C6 H
H10 0.2771 0.1562 0.4723 0.0875 Uiso calc C6 H
H11 0.4307 0.2213 -0.0539 0.0611 Uiso calc C7 H
H12 0.4014 -0.0195 0.1907 0.0535 Uiso calc C9 H
H13 0.4423 -0.0961 0.0324 0.0826 Uiso calc C11 H
H14 0.4959 0.1707 0.0214 0.0917 Uiso calc C12 H

loop_
_atom_site_aniso_label
_atom_site_aniso_U_11
_atom_site_aniso_U_22
_atom_site_aniso_U_33
_atom_site_aniso_U_12
_atom_site_aniso_U_13
_atom_site_aniso_U_23
_atom_site_aniso_type_symbol
CU 0.0368(4) 0.0325(5) 0.0479(5) 0.0096(4) 0.0154(4) 0.0061(5) Cu
CL 0.042(1) 0.044(1) 0.042(1) 0.0149(9) 0.0130(8) -0.0012(9) Cl
S1 0.050(1) 0.037(1) 0.060(1) 0.011(1) 0.0196(9) 0.011(1) S
C1 0.049(5) 0.050(5) 0.069(5) 0.009(4) 0.029(4) 0.021(4) C
C2 0.039(4) 0.037(4) 0.047(4) 0.007(4) 0.008(3) 0.004(4) C
N 0.033(3) 0.029(3) 0.035(3) 0.004(3) 0.008(3) 0.000(3) N
C3 0.035(4) 0.029(4) 0.039(4) 0.008(3) 0.003(3) -0.000(3) C
C4 0.044(4) 0.042(5) 0.048(5) 0.011(4) 0.013(4) 0.011(4) C
S2 0.038(1) 0.036(1) 0.043(1) 0.0034(9) 0.0081(8) 0.0035(9) S
C5 0.17(1) 0.062(7) 0.075(8) -0.038(8) 0.017(8) -0.018(6) C
C6 0.070(6) 0.079(7) 0.059(5) 0.013(5) 0.034(4) 0.023(5) C
C7 0.036(4) 0.047(5) 0.061(5) 0.004(4) 0.016(4) 0.007(4) C
C8 0.035(4) 0.041(5) 0.049(5) 0.006(4) 0.007(3) -0.004(4) C
C9 0.038(4) 0.034(4) 0.051(5) 0.007(4) 0.001(4) 0.001(4) C
C10 0.028(4) 0.050(5) 0.060(5) 0.010(4) 0.006(4) -0.000(5) C
C11 0.038(5) 0.051(6) 0.104(7) 0.004(5) 0.019(5) -0.005(6) C
C12 0.051(5) 0.044(6) 0.121(8) 0.009(5) 0.027(5) -0.004(6) C
B 0.12(1) 0.057(8) 0.087(9) 0.025(7) 0.023(8) -0.020(7) B
F1 0.66(3) 0.123(7) 0.126(6) -0.13(1) 0.14(1) -0.069(6) F
F2 0.124(7) 0.166(9) 0.24(1) 0.027(7) 0.052(7) 0.076(8) F
F3 0.22(1) 0.089(6) 0.122(6) 0.037(7) 0.028(6) 0.033(5) F
F4 0.152(7) 0.150(8) 0.097(5) 0.051(6) 0.023(5) -0.020(5) F

loop_
_atom_type_symbol
_atom_type_description
_atom_type_scat_dispersion_real
_atom_type_scat_dispersion_imag
_atom_type_scat_source
C ? 0.002 0.002 International_Tables_Vol_IV_Table_2.3.1
H ? 0.000 0.000 International_Tables_Vol_IV_Table_2.3.1
B ? 0.000 0.001 International_Tables_Vol_IV_Table_2.3.1
Cl ? 0.132 0.159 International_Tables_Vol_IV_Table_2.3.1
Cu ? 0.263 1.266 International_Tables_Vol_IV_Table_2.3.1
F ? 0.014 0.010 International_Tables_Vol_IV_Table_2.3.1
N ? 0.004 0.003 International_Tables_Vol_IV_Table_2.3.1
S ? 0.110 0.124 International_Tables_Vol_IV_Table_2.3.1

loop_
_geom_angle_atom_site_label_1
_geom_angle_atom_site_label_2
_geom_angle_atom_site_label_3
_geom_angle
_geom_angle_site_symmetry_1
_geom_angle_site_symmetry_2
_geom_angle_site_symmetry_3
_geom_angle_publ_flag
CL CU S1 93.19(9) . . . ?
CL CU N 176.3(2) . . . ?
CL CU S2 94.84(9) . . . ?
S1 CU N 86.4(2) . . . ?
S1 CU S2 171.79(9) . . . ?
N CU S2 85.5(2) . . . ?
C1 S1 C5 104.1(7) . . . ?
S1 C1 C2 114.6(6) . . . ?
C1 C2 N 117.7(7) . . . ?
C1 C2 C7 120.5(8) . . . ?
N C2 C7 121.7(8) . . . ?
C2 N C3 119.2(7) . . . ?
N C3 C4 117.8(7) . . . ?
N C3 C9 121.7(8) . . . ?
C4 C3 C9 120.4(8) . . . ?
C3 C4 S2 112.1(6) . . . ?
C4 S2 C6 103.2(5) . . . ?
C2 C7 C8 120.3(8) . . . ?
C7 C8 C9 117.2(8) . . . ?
C7 C8 C10 120.9(8) . . . ?
C9 C8 C10 122.0(8) . . . ?
C3 C9 C8 119.9(8) . . . ?
C8 C10 C11 120.4(9) . . . ?
C8 C10 C12 121.0(9) . . . ?
C11 C10 C12 118.6(9) . . . ?
C10 C11 C12 120(1) . . 3_655 ?
C10 C12 C11 120(1) . . 3_655 ?
F1 B F2 104(1) . . . ?
F1 B F3 114(1) . . . ?
F1 B F4 112(1) . . . ?
F2 B F3 106(1) . . . ?
F2 B F4 101(1) . . . ?
F3 B F4 115(1) . . . ?

loop_
_geom_bond_atom_site_label_1
_geom_bond_atom_site_label_2
_geom_bond_distance
_geom_bond_site_symmetry_1
_geom_bond_site_symmetry_2
_geom_bond_publ_flag
CU CL 2.237(2) . . ?
CU S1 2.326(3) . . ?
CU N 1.975(6) . . ?
CU S2 2.316(2) . . ?
S1 C1 1.789(9) . . ?
S1 C5 1.79(1) . . ?
C1 C2 1.51(1) . . ?
C2 N 1.35(1) . . ?
C2 C7 1.38(1) . . ?
N C3 1.35(1) . . ?
C3 C4 1.51(1) . . ?
C3 C9 1.39(1) . . ?
C4 S2 1.808(9) . . ?
S2 C6 1.80(1) . . ?
C7 C8 1.40(1) . . ?
C8 C9 1.40(1) . . ?
C8 C10 1.49(1) . . ?
C10 C11 1.37(1) . . ?
C10 C12 1.38(1) . . ?
C11 C12 1.40(1) . 3_655 ?
B F1 1.24(2) . . ?
B F2 1.45(2) . . ?
B F3 1.33(2) . . ?
B F4 1.35(2) . . ?

loop_
_geom_contact_atom_site_label_1
_geom_contact_atom_site_label_2
_geom_contact_distance
_geom_contact_site_symmetry_1
_geom_contact_site_symmetry_2
_geom_contact_publ_flag
? ? ? ? ? ?
